data_4133559
loop_
_publ_author_name
'Hou, Ya-Jun'
'Wu, Kai'
'Wei, Zhang-Wen'
'Li, Kang'
'Lu, Yu-Lin'
'Zhu, Cheng-Yi'
'Wang, Jing-Si'
'Pan, Mei'
'Jiang, Ji-Jun'
'Li, Guang-Qin'
'Su, Cheng-Yong'

_publ_section_title
;
 Design and Enantioresolution of Homochiral Fe(II)-Pd(II) Coordination
 Cages from Stereolabile Metalloligands: Stereochemical Stability and
 Enantioselective Separation.
;
_journal_issue 51
_journal_name_full 'Journal of the American Chemical Society'
_journal_page_first 18183
_journal_page_last 18191
_journal_paper_doi 10.1021/jacs.8b11152
_journal_volume 140
_journal_year 2018
_chemical_formula_moiety 'C432 H264 Fe8 N120 Pd6, 3.84(C20 H14 O2), 16(B F4)'
_chemical_formula_sum 'C508.8 H317.76 B16 F64 Fe8 N120 O7.68 Pd6'
_chemical_formula_weight 10709.21
_space_group_crystal_system tetragonal
_space_group_IT_number 97
_space_group_name_Hall 'I 4 2'
_space_group_name_H-M_alt 'I 4 2 2'
_atom_sites_solution_hydrogens geom
_atom_sites_solution_primary direct
_audit_creation_date 2018-10-10
_audit_creation_method
;
Olex2 1.2
(compiled 2018.05.29 svn.r3508 for OlexSys, GUI svn.r5506)
;
_cell_angle_alpha 90
_cell_angle_beta 90
_cell_angle_gamma 90
_cell_formula_units_Z 2
_cell_length_a 32.5147(6)
_cell_length_b 32.5147(6)
_cell_length_c 37.7674(8)
_cell_measurement_reflns_used 9936
_cell_measurement_temperature 150.00(10)
_cell_measurement_theta_max 64.8951
_cell_measurement_theta_min 3.5845
_cell_volume 39927.9(13)
_computing_cell_refinement
;
CrysAlisPro, Agilent Technologies,
Version 1.171.36.21 (release 14-08-2012 CrysAlis171 .NET)
(compiled Sep 14 2012,17:21:16)
;
_computing_data_collection
;
CrysAlisPro, Agilent Technologies,
Version 1.171.36.21 (release 14-08-2012 CrysAlis171 .NET)
(compiled Sep 14 2012,17:21:16)
;
_computing_data_reduction
;
CrysAlisPro, Agilent Technologies,
Version 1.171.36.21 (release 14-08-2012 CrysAlis171 .NET)
(compiled Sep 14 2012,17:21:16)
;
_computing_molecular_graphics 'Olex2 (Dolomanov et al., 2009)'
_computing_publication_material 'Olex2 (Dolomanov et al., 2009)'
_computing_structure_refinement 'ShelXL (Sheldrick, 2015)'
_computing_structure_solution 'ShelXS (Sheldrick, 2008)'
_diffrn_ambient_temperature 150.00(10)
_diffrn_detector_area_resol_mean 10.6525
_diffrn_measured_fraction_theta_full 0.991
_diffrn_measured_fraction_theta_max 0.991
_diffrn_measurement_details
;
#__ type_ start__ end____ width___ exp.time_
  1 omega   56.00   89.00   1.0000  340.0000
omega____ theta____ kappa____ phi______ frames
    -       88.7118   77.0000   30.0000 33

#__ type_ start__ end____ width___ exp.time_
  2 omega   97.00  163.00   1.0000  340.0000
omega____ theta____ kappa____ phi______ frames
    -       88.7118   77.0000   30.0000 66

#__ type_ start__ end____ width___ exp.time_
  3 omega   13.00   38.00   1.0000  340.0000
omega____ theta____ kappa____ phi______ frames
    -       88.7118  -30.0000   60.0000 25

#__ type_ start__ end____ width___ exp.time_
  4 omega   60.00   86.00   1.0000  340.0000
omega____ theta____ kappa____ phi______ frames
    -       88.7118  -30.0000   60.0000 26

#__ type_ start__ end____ width___ exp.time_
  5 omega   16.00  118.00   1.0000  340.0000
omega____ theta____ kappa____ phi______ frames
    -       88.7118  -61.0000  -90.0000 102

#__ type_ start__ end____ width___ exp.time_
  6 omega   57.00  162.00   1.0000  340.0000
omega____ theta____ kappa____ phi______ frames
    -       88.7118   15.0000  150.0000 105

#__ type_ start__ end____ width___ exp.time_
  7 omega  -47.00   34.00   1.0000   60.0000
omega____ theta____ kappa____ phi______ frames
    -      -40.7038   38.0000  -90.0000 81

#__ type_ start__ end____ width___ exp.time_
  8 omega  -77.00   -5.00   1.0000   60.0000
omega____ theta____ kappa____ phi______ frames
    -      -40.7038  125.0000   60.0000 72
;
_diffrn_measurement_device_type 'SuperNova, Dual, Cu at zero, Atlas'
_diffrn_measurement_method '\w scans'
_diffrn_orient_matrix_UB_11 -0.0308838000
_diffrn_orient_matrix_UB_12 0.0134350000
_diffrn_orient_matrix_UB_13 0.0287232000
_diffrn_orient_matrix_UB_21 0.0091647000
_diffrn_orient_matrix_UB_22 -0.0396047000
_diffrn_orient_matrix_UB_23 0.0209843000
_diffrn_orient_matrix_UB_31 0.0347153000
_diffrn_orient_matrix_UB_32 0.0222909000
_diffrn_orient_matrix_UB_33 0.0199814000
_diffrn_radiation_monochromator mirror
_diffrn_radiation_type CuK\a
_diffrn_radiation_wavelength 1.54184
_diffrn_reflns_av_R_equivalents 0.0470
_diffrn_reflns_av_unetI/netI 0.0410
_diffrn_reflns_Laue_measured_fraction_full 0.991
_diffrn_reflns_Laue_measured_fraction_max 0.991
_diffrn_reflns_limit_h_max 36
_diffrn_reflns_limit_h_min -32
_diffrn_reflns_limit_k_max 38
_diffrn_reflns_limit_k_min -32
_diffrn_reflns_limit_l_max 42
_diffrn_reflns_limit_l_min -44
_diffrn_reflns_number 64242
_diffrn_reflns_point_group_measured_fraction_full 0.992
_diffrn_reflns_point_group_measured_fraction_max 0.992
_diffrn_reflns_theta_full 64.997
_diffrn_reflns_theta_max 64.997
_diffrn_reflns_theta_min 3.587
_diffrn_source 'SuperNova (Cu) X-ray Source'
_exptl_absorpt_coefficient_mu 2.689
_exptl_absorpt_correction_T_max 1.00000
_exptl_absorpt_correction_T_min 0.85116
_exptl_absorpt_correction_type multi-scan
_exptl_absorpt_process_details
;
CrysAlisPro, Agilent Technologies,
Version 1.171.36.21 (release 14-08-2012 CrysAlis171 .NET)
(compiled Sep 14 2012,17:21:16)
Empirical absorption correction using spherical harmonics,
 implemented in SCALE3 ABSPACK scaling algorithm.
;
_exptl_crystal_colour red
_exptl_crystal_density_diffrn 0.891
_exptl_crystal_description block
_exptl_crystal_F_000 10824
_exptl_crystal_size_max 0.15
_exptl_crystal_size_mid 0.15
_exptl_crystal_size_min 0.15
_refine_diff_density_max 0.860
_refine_diff_density_min -0.238
_refine_diff_density_rms 0.049
_refine_ls_abs_structure_details
;
 Refined as an inversion twin.
;
_refine_ls_abs_structure_Flack 0.075(10)
_refine_ls_extinction_method none
_refine_ls_goodness_of_fit_ref 0.880
_refine_ls_hydrogen_treatment constr
_refine_ls_matrix_type full
_refine_ls_number_parameters 768
_refine_ls_number_reflns 16782
_refine_ls_number_restraints 85
_refine_ls_restrained_S_all 0.919
_refine_ls_R_factor_all 0.0883
_refine_ls_R_factor_gt 0.0624
_refine_ls_shift/su_max 0.001
_refine_ls_shift/su_mean 0.000
_refine_ls_structure_factor_coef Fsqd
_refine_ls_weighting_details 'w=1/[\s^2^(Fo^2^)+(0.1168P)^2^] where P=(Fo^2^+2Fc^2^)/3'
_refine_ls_weighting_scheme calc
_refine_ls_wR_factor_gt 0.1669
_refine_ls_wR_factor_ref 0.1808
_reflns_Friedel_coverage 0.846
_reflns_Friedel_fraction_full 0.992
_reflns_Friedel_fraction_max 0.992
_reflns_number_gt 9015
_reflns_number_total 16782
_reflns_threshold_expression 'I > 2\s(I)'
_cod_data_source_file delta-cage-final.cif
_cod_data_source_block delta-cage_sq
_cod_original_cell_volume 39928.0(17)
_cod_original_formula_sum 'C508.80 H317.76 B16 F64 Fe8 N120 O7.68 Pd6'
_cod_database_code 4133559
_shelx_shelxl_version_number 2014/7
_chemical_oxdiff_formula COHNBFFePd
_shelx_space_group_comment
;
The symmetry employed for this shelxl refinement is uniquely defined
by the following loop, which should always be used as a source of
symmetry information in preference to the above space-group names.
They are only intended as comments.
;
_shelx_estimated_absorpt_t_max 0.689
_shelx_estimated_absorpt_t_min 0.689
_reflns_odcompleteness_completeness 99.93
_reflns_odcompleteness_iscentric 1
_reflns_odcompleteness_theta 61.08
_olex2_refinement_description
;
1. Twinned data refinement
 Scales: 0.925(10)
 0.075(10)
2. Fixed Uiso
 At 1.2 times of:
  All C(H) groups, All N(H) groups
 At 1.5 times of:
  All O(H) groups
3. Restrained distances
 C64-C64_$1
 1.47 with sigma of 0.01
 C56-C63
 2.8 with sigma of 0.02
 C55-C58
 2.8 with sigma of 0.02
 C64-C57
 2.8 with sigma of 0.02
 C55-C63
 2.4 with sigma of 0.02
 C64-C58
 2.4 with sigma of 0.02
 C63-C57
 2.4 with sigma of 0.02
 C58-C56
 2.4 with sigma of 0.02
 C57-C55
 2.4 with sigma of 0.02
 C56-C64
 2.4 with sigma of 0.02
 C56-C55
 1.39 with sigma of 0.02
 C55-C64
 1.39 with sigma of 0.02
 C64-C63
 1.39 with sigma of 0.02
 C63-C58
 1.39 with sigma of 0.02
 C58-C57
 1.39 with sigma of 0.02
 C57-C56
 1.39 with sigma of 0.02
 B1-F1 \\sim B1-F2 \\sim B1-F3 \\sim B1-F4
 with sigma of 0.02
 F1-F2 \\sim F1-F3 \\sim F1-F4 \\sim F2-F3 \\sim F2-F4 \\sim F3-F4
 with sigma of 0.02
4. Rigid bond restraints
 C52, C53, C54, C50, C51, N15
 with sigma for 1-2 distances of 0.01 and sigma for 1-3 distances of 0.01
5. Uiso/Uaniso restraints and constraints
C52 \\sim C53 \\sim C54 \\sim C50 \\sim C51 \\sim N15: within 2A with sigma of
0.01 and sigma for terminal atoms of 0.02
6. Others
 Fixed Sof: C64(0.96) C57(0.96) H57(0.96) C56(0.96) H56(0.96) C62(0.96)
 H62(0.96) C63(0.96) C58(0.96) C59(0.96) H59(0.96) C60(0.96) H60(0.96)
 C61(0.96) H61(0.96) C55(0.96) O1(0.96) H1A(0.96)
7.a Aromatic/amide H refined with riding coordinates:
 C46(H46), N13(H13), C10(H10), C54(H54), C44(H44), C39(H39), C51(H51), C1(H1),
 C2(H2), C37(H37), C19(H19), C38(H38), C3(H3), C45(H45), C53(H53), C26(H26),
 C27(H27), C52(H52), C15(H15), C20(H20), C21(H21), C16(H16), C28(H28), C17(H17),
  C35(H35), C34(H34), C36(H36), C18(H18), C33(H33), N9(H9), N4(H4), C57(H57),
 C56(H56), C62(H62), C59(H59), C60(H60), C61(H61), C9(H9A), C8(H8)
7.b Fitted hexagon refined as free rotating group:
 C62(C63,C58,C59,C60,C61)
7.c Idealised tetrahedral OH refined as rotating group:
 O1(H1A)
;
_olex2_submission_special_instructions 'No special instructions were received'

loop_
_space_group_symop_operation_xyz
'x, y, z'
'-y, x, z'
'-x, -y, z'
'y, -x, z'
'x, -y, -z'
'-x, y, -z'
'y, x, -z'
'-y, -x, -z'
'x+1/2, y+1/2, z+1/2'
'-y+1/2, x+1/2, z+1/2'
'-x+1/2, -y+1/2, z+1/2'
'y+1/2, -x+1/2, z+1/2'
'x+1/2, -y+1/2, -z+1/2'
'-x+1/2, y+1/2, -z+1/2'
'y+1/2, x+1/2, -z+1/2'
'-y+1/2, -x+1/2, -z+1/2'

loop_
_atom_site_label
_atom_site_type_symbol
_atom_site_fract_x
_atom_site_fract_y
_atom_site_fract_z
_atom_site_U_iso_or_equiv
_atom_site_adp_type
_atom_site_occupancy
_atom_site_site_symmetry_order
_atom_site_calc_flag
_atom_site_refinement_flags_posn
_atom_site_refinement_flags_adp
_atom_site_refinement_flags_occupancy
Pd1 Pd 1.31315(2) 0.31315(2) 0.5000 0.0989(3) Uani 1 2 d S T P
N15 N 1.3002(2) 0.3281(2) 0.45029(15) 0.1020(18) Uani 1 1 d . U .
Pd2 Pd 1.0000 0.0000 0.13014(3) 0.1098(4) Uani 1 4 d S T P
Fe1 Fe 1.00176(5) 0.27868(4) 0.33802(3) 0.1072(4) Uani 1 1 d . . .
N11 N 1.0514(2) 0.3053(2) 0.31856(15) 0.1014(18) Uani 1 1 d . . .
N12 N 1.0358(2) 0.2745(3) 0.38098(17) 0.123(2) Uani 1 1 d . . .
N7 N 1.0196(2) 0.2245(2) 0.32069(16) 0.1016(18) Uani 1 1 d . . .
N6 N 0.9734(2) 0.2802(2) 0.29200(17) 0.1011(19) Uani 1 1 d . . .
N1 N 0.9784(2) 0.3305(3) 0.35378(18) 0.116(2) Uani 1 1 d . . .
N2 N 0.9517(2) 0.2558(3) 0.36113(18) 0.110(2) Uani 1 1 d . . .
C46 C 1.0576(3) 0.3205(3) 0.2854(2) 0.101(2) Uani 1 1 d . . .
H46 H 1.0359 0.3191 0.2686 0.121 Uiso 1 1 calc R . .
N14 N 1.1783(2) 0.3067(2) 0.41410(15) 0.112(2) Uani 1 1 d . . .
C48 C 1.0751(3) 0.2900(3) 0.37616(18) 0.099(3) Uani 1 1 d . . .
N13 N 1.1921(2) 0.3335(2) 0.35989(15) 0.1021(18) Uani 1 1 d . . .
H13 H 1.2048 0.3472 0.3431 0.123 Uiso 1 1 calc R . .
C12 C 0.9288(3) 0.2836(4) 0.3754(3) 0.121(3) Uani 1 1 d . . .
C30 C 1.0045(3) 0.2158(2) 0.28826(17) 0.0897(18) Uani 1 1 d . . .
C10 C 0.9950(4) 0.3679(5) 0.3497(3) 0.154(4) Uani 1 1 d . . .
H10 H 1.0207 0.3703 0.3379 0.184 Uiso 1 1 calc R . .
C41 C 1.1452(3) 0.3041(3) 0.3930(2) 0.099(2) Uani 1 1 d . . .
C5 C 0.8714(3) 0.3126(4) 0.4095(3) 0.124(3) Uani 1 1 d . . .
C54 C 1.2778(3) 0.3497(4) 0.3815(2) 0.129(3) Uani 1 1 d . U .
H54 H 1.2702 0.3562 0.3579 0.155 Uiso 1 1 calc R . .
C4 C 0.8937(3) 0.2763(3) 0.3953(2) 0.109(3) Uani 1 1 d . . .
C40 C 1.1061(3) 0.2888(3) 0.4037(2) 0.107(3) Uani 1 1 d . . .
C42 C 1.1521(3) 0.3181(3) 0.35954(19) 0.100(2) Uani 1 1 d . . .
C44 C 1.1276(3) 0.3398(3) 0.29906(18) 0.099(2) Uani 1 1 d . . .
H44 H 1.1528 0.3524 0.2924 0.119 Uiso 1 1 calc R . .
C49 C 1.2076(3) 0.3220(3) 0.39343(18) 0.106(2) Uani 1 1 d . . .
C25 C 0.9602(3) 0.2393(3) 0.2401(2) 0.115(3) Uani 1 1 d . . .
C39 C 1.0961(3) 0.2712(4) 0.4354(2) 0.128(3) Uani 1 1 d . . .
H39 H 1.1157 0.2689 0.4540 0.154 Uiso 1 1 calc R . .
C7 C 0.9238(3) 0.3595(4) 0.3871(3) 0.122(3) Uani 1 1 d . . .
C43 C 1.1221(3) 0.3225(3) 0.33312(18) 0.099(2) Uani 1 1 d . . .
C47 C 1.0835(2) 0.3059(2) 0.3413(2) 0.092(2) Uani 1 1 d . . .
C51 C 1.2603(3) 0.3222(3) 0.43660(19) 0.117(2) Uani 1 1 d . U .
H51 H 1.2399 0.3109 0.4518 0.141 Uiso 1 1 calc R . .
C50 C 1.2498(3) 0.3315(3) 0.4040(2) 0.117(2) Uani 1 1 d . U .
C22 C 1.0134(2) 0.1765(3) 0.27081(18) 0.100(2) Uani 1 1 d . . .
C6 C 0.8848(3) 0.3501(4) 0.4053(3) 0.124(3) Uani 1 1 d . . .
C29 C 0.9784(2) 0.2443(3) 0.27281(19) 0.095(2) Uani 1 1 d . . .
C1 C 0.9395(3) 0.2179(3) 0.3644(3) 0.115(3) Uani 1 1 d . . .
H1 H 0.9572 0.1963 0.3571 0.139 Uiso 1 1 calc R . .
C2 C 0.9022(4) 0.2088(4) 0.3777(3) 0.144(4) Uani 1 1 d . . .
H2 H 0.8911 0.1822 0.3738 0.173 Uiso 1 1 calc R . .
C37 C 1.0272(3) 0.2601(4) 0.4130(2) 0.136(4) Uani 1 1 d . . .
H37 H 0.9996 0.2519 0.4175 0.164 Uiso 1 1 calc R . .
C19 C 1.0458(3) 0.2001(4) 0.3366(2) 0.115(3) Uani 1 1 d . . .
H19 H 1.0589 0.2077 0.3581 0.138 Uiso 1 1 calc R . .
C13 C 0.8315(4) 0.3539(4) 0.4345(3) 0.130(3) Uani 1 1 d . . .
C11 C 0.9427(3) 0.3282(3) 0.3731(2) 0.103(2) Uani 1 1 d . . .
C38 C 1.0545(4) 0.2561(4) 0.4394(2) 0.148(4) Uani 1 1 d . . .
H38 H 1.0465 0.2434 0.4609 0.178 Uiso 1 1 calc R . .
C3 C 0.8801(3) 0.2363(4) 0.3967(3) 0.123(3) Uani 1 1 d . . .
H3 H 0.8567 0.2285 0.4102 0.148 Uiso 1 1 calc R . .
C45 C 1.0946(3) 0.3377(3) 0.2758(2) 0.109(3) Uani 1 1 d . . .
H45 H 1.0976 0.3486 0.2526 0.130 Uiso 1 1 calc R . .
C53 C 1.3159(4) 0.3583(4) 0.3933(2) 0.156(3) Uani 1 1 d . U .
H53 H 1.3351 0.3723 0.3786 0.188 Uiso 1 1 calc R . .
C26 C 0.9372(2) 0.2720(3) 0.2244(2) 0.109(3) Uani 1 1 d . . .
H26 H 0.9274 0.2704 0.2007 0.130 Uiso 1 1 calc R . .
C23 C 0.9939(3) 0.1725(3) 0.2375(2) 0.107(2) Uani 1 1 d . . .
C24 C 0.9688(2) 0.2032(3) 0.2221(3) 0.106(2) Uani 1 1 d . . .
C27 C 0.9297(3) 0.3074(4) 0.2461(3) 0.146(4) Uani 1 1 d . . .
H27 H 0.9124 0.3291 0.2380 0.175 Uiso 1 1 calc R . .
C52 C 1.3270(3) 0.3459(3) 0.4289(2) 0.125(3) Uani 1 1 d . U .
H52 H 1.3542 0.3505 0.4370 0.150 Uiso 1 1 calc R . .
C14 C 0.7927(4) 0.3676(4) 0.4552(3) 0.130(3) Uani 1 1 d . . .
C31 C 0.9723(3) 0.1516(4) 0.1878(2) 0.116(3) Uani 1 1 d . . .
N5 N 0.7290(2) 0.3546(2) 0.48260(15) 0.1012(18) Uani 1 1 d . . .
C15 C 0.7623(3) 0.3417(3) 0.4657(2) 0.101(2) Uani 1 1 d . . .
H15 H 0.7651 0.3131 0.4608 0.122 Uiso 1 1 calc R . .
C20 C 1.0530(4) 0.1642(4) 0.3213(3) 0.147(4) Uani 1 1 d . . .
H20 H 1.0696 0.1453 0.3340 0.177 Uiso 1 1 calc R . .
C21 C 1.0384(3) 0.1514(3) 0.28746(18) 0.112(3) Uani 1 1 d . . .
H21 H 1.0464 0.1258 0.2774 0.134 Uiso 1 1 calc R . .
C16 C 0.7254(3) 0.3954(4) 0.4894(2) 0.118(3) Uani 1 1 d . . .
H16 H 0.7008 0.4044 0.5006 0.141 Uiso 1 1 calc R . .
C28 C 0.9487(3) 0.3093(3) 0.2801(2) 0.111(3) Uani 1 1 d . . .
H28 H 0.9435 0.3324 0.2948 0.133 Uiso 1 1 calc R . .
C17 C 0.7523(5) 0.4226(4) 0.4819(3) 0.176(5) Uani 1 1 d . . .
H17 H 0.7482 0.4508 0.4873 0.211 Uiso 1 1 calc R . .
N10 N 0.9760(2) 0.0580(2) 0.13007(19) 0.112(2) Uani 1 1 d . . .
C35 C 0.9403(4) 0.1114(4) 0.0990(3) 0.168(5) Uani 1 1 d . . .
H35 H 0.9262 0.1214 0.0787 0.202 Uiso 1 1 calc R . .
C32 C 0.9673(3) 0.1239(3) 0.1576(2) 0.111(3) Uani 1 1 d . . .
C34 C 0.9562(3) 0.0696(4) 0.0994(3) 0.150(4) Uani 1 1 d . . .
H34 H 0.9531 0.0515 0.0798 0.181 Uiso 1 1 calc R . .
C36 C 0.9455(4) 0.1358(3) 0.1272(3) 0.150(4) Uani 1 1 d . . .
H36 H 0.9338 0.1626 0.1266 0.181 Uiso 1 1 calc R . .
C18 C 0.7906(4) 0.4078(4) 0.4644(4) 0.170(5) Uani 1 1 d . . .
H18 H 0.8128 0.4260 0.4598 0.204 Uiso 1 1 calc R . .
C33 C 0.9815(2) 0.0833(3) 0.1572(3) 0.108(2) Uani 1 1 d . . .
H33 H 0.9959 0.0734 0.1773 0.130 Uiso 1 1 calc R . .
N9 N 0.9968(3) 0.1391(2) 0.21523(15) 0.1092(18) Uani 1 1 d . . .
H9 H 1.0106 0.1160 0.2179 0.131 Uiso 1 1 calc R . .
N3 N 0.8591(2) 0.3775(3) 0.4224(2) 0.118(2) Uani 1 1 d . . .
N8 N 0.9553(2) 0.1878(2) 0.19026(17) 0.112(2) Uani 1 1 d . . .
N4 N 0.8352(2) 0.3129(3) 0.42885(19) 0.124(2) Uani 1 1 d . . .
H4 H 0.8193 0.2924 0.4355 0.149 Uiso 1 1 calc R . .
C64 C 1.2276(2) 0.2963(3) 0.2365(2) 0.123(3) Uani 0.96 1 d D . .
C57 C 1.2719(3) 0.3458(3) 0.1900(4) 0.147(4) Uani 0.96 1 d D . .
H57 H 1.2848 0.3638 0.1736 0.176 Uiso 0.96 1 calc R . .
C56 C 1.2619(3) 0.3603(3) 0.2228(4) 0.148(4) Uani 0.96 1 d D . .
H56 H 1.2709 0.3868 0.2300 0.178 Uiso 0.96 1 calc R . .
C62 C 1.2309(2) 0.2401(2) 0.1927(3) 0.142(4) Uani 0.96 1 d . . .
H62 H 1.2154 0.2232 0.2084 0.170 Uiso 0.96 1 calc R . .
C63 C 1.2408(2) 0.2801(2) 0.2025(2) 0.140(4) Uani 0.96 1 d DG . .
C58 C 1.2635(3) 0.3048(2) 0.1796(3) 0.148(4) Uani 0.96 1 d DG . .
C59 C 1.2762(2) 0.2895(3) 0.1470(2) 0.193(7) Uani 0.96 1 d G . .
H59 H 1.2916 0.3064 0.1314 0.232 Uiso 0.96 1 calc R . .
C60 C 1.2662(3) 0.2495(4) 0.1373(2) 0.166(5) Uani 0.96 1 d G . .
H60 H 1.2749 0.2390 0.1150 0.199 Uiso 0.96 1 calc R . .
C61 C 1.2436(3) 0.2248(2) 0.1601(3) 0.167(5) Uani 0.96 1 d G . .
H61 H 1.2368 0.1974 0.1535 0.201 Uiso 0.96 1 calc R . .
C55 C 1.2390(3) 0.3364(3) 0.2454(3) 0.142(4) Uani 0.96 1 d D . .
O1 O 1.2275(2) 0.35241(19) 0.2767(2) 0.134(2) Uani 0.96 1 d . . .
H1A H 1.2308 0.3780 0.2764 0.201 Uiso 0.96 1 calc GR . .
C9 C 0.9754(4) 0.4041(4) 0.3626(4) 0.152(4) Uani 1 1 d . . .
H9A H 0.9856 0.4307 0.3571 0.182 Uiso 1 1 calc R . .
C8 C 0.9412(4) 0.3989(5) 0.3835(3) 0.169(5) Uani 1 1 d . . .
H8 H 0.9293 0.4217 0.3953 0.203 Uiso 1 1 calc R . .
F5 F 1.2421(2) 0.4327(2) 0.2804(2) 0.177(3) Uiso 1 1 d . . .
F7 F 1.1788(4) 0.4589(3) 0.2995(3) 0.234(4) Uiso 1 1 d . . .
F8 F 1.2147(3) 0.4110(3) 0.3306(3) 0.234(4) Uiso 1 1 d . . .
F6 F 1.2379(4) 0.4764(4) 0.3275(3) 0.267(5) Uiso 1 1 d . . .
B2 B 1.2184(6) 0.4447(6) 0.3065(5) 0.168(5) Uiso 1 1 d . . .
F4 F 1.2215(2) 0.1165(2) 0.1567(2) 0.193(3) Uiso 1 1 d D . .
B1 B 1.2408(4) 0.1130(5) 0.1266(4) 0.159(5) Uiso 1 1 d D . .
F3 F 1.2780(4) 0.1114(5) 0.1280(4) 0.323(7) Uiso 1 1 d D . .
F2 F 1.2226(4) 0.0934(3) 0.1014(3) 0.250(4) Uiso 1 1 d D . .
F1 F 1.2404(4) 0.1509(4) 0.1140(3) 0.293(6) Uiso 1 1 d D . .

loop_
_atom_site_aniso_label
_atom_site_aniso_U_11
_atom_site_aniso_U_22
_atom_site_aniso_U_33
_atom_site_aniso_U_23
_atom_site_aniso_U_13
_atom_site_aniso_U_12
Pd1 0.1124(4) 0.1124(4) 0.0719(3) 0.0099(4) -0.0099(4) -0.0201(4)
N15 0.099(4) 0.132(5) 0.075(3) 0.018(3) -0.011(3) -0.031(3)
Pd2 0.1070(5) 0.1070(5) 0.1152(7) 0.000 0.000 0.000
Fe1 0.1017(8) 0.1298(9) 0.0902(6) -0.0028(6) 0.0033(9) -0.0129(9)
N11 0.115(5) 0.122(5) 0.067(3) -0.005(3) -0.004(3) -0.017(4)
N12 0.108(5) 0.180(7) 0.082(4) -0.015(4) 0.028(4) -0.048(5)
N7 0.108(5) 0.117(5) 0.080(4) 0.006(4) 0.003(3) 0.008(4)
N6 0.084(4) 0.125(6) 0.095(4) 0.015(4) -0.017(3) -0.001(4)
N1 0.117(5) 0.131(6) 0.099(4) 0.001(4) 0.013(4) -0.034(5)
N2 0.110(5) 0.122(6) 0.098(4) -0.009(4) 0.019(4) 0.006(5)
C46 0.090(6) 0.118(6) 0.095(5) -0.006(5) -0.014(4) -0.013(5)
N14 0.125(5) 0.138(6) 0.072(3) 0.020(4) -0.018(4) -0.044(5)
C48 0.148(8) 0.094(5) 0.055(4) -0.006(4) 0.001(4) -0.039(5)
N13 0.114(5) 0.110(4) 0.083(4) 0.020(3) -0.019(3) -0.023(4)
C12 0.090(6) 0.164(10) 0.109(6) -0.013(7) -0.006(6) -0.046(7)
C30 0.097(5) 0.093(5) 0.079(4) -0.004(4) 0.001(5) 0.005(5)
C10 0.127(8) 0.204(12) 0.130(7) -0.048(8) 0.003(8) 0.000(11)
C41 0.102(6) 0.108(6) 0.086(5) 0.025(4) -0.016(5) -0.017(5)
C5 0.084(6) 0.139(9) 0.150(8) -0.047(7) 0.014(6) -0.013(6)
C54 0.105(5) 0.180(7) 0.103(5) 0.058(5) -0.014(4) -0.021(5)
C4 0.114(7) 0.130(8) 0.084(5) -0.032(5) 0.029(5) -0.020(6)
C40 0.119(7) 0.134(7) 0.067(4) -0.005(4) 0.000(4) -0.027(5)
C42 0.098(6) 0.122(6) 0.079(4) 0.021(4) -0.010(4) 0.001(5)
C44 0.104(6) 0.124(6) 0.069(4) 0.008(4) 0.013(4) -0.001(5)
C49 0.108(6) 0.142(7) 0.069(4) 0.005(4) -0.002(4) -0.028(5)
C25 0.100(6) 0.129(7) 0.117(6) -0.026(6) -0.035(5) 0.003(5)
C39 0.112(7) 0.188(10) 0.085(5) 0.015(6) -0.022(5) -0.040(7)
C7 0.120(8) 0.110(7) 0.135(7) 0.006(6) 0.002(6) -0.050(7)
C43 0.113(6) 0.107(6) 0.077(4) 0.018(4) -0.007(4) -0.005(5)
C47 0.088(5) 0.099(5) 0.088(4) 0.002(4) 0.002(4) 0.002(4)
C51 0.120(5) 0.160(6) 0.071(4) 0.020(4) -0.006(4) -0.023(5)
C50 0.126(6) 0.133(6) 0.093(4) 0.037(4) -0.028(4) -0.024(5)
C22 0.085(5) 0.142(7) 0.074(4) 0.014(5) -0.004(4) -0.005(4)
C6 0.108(7) 0.141(9) 0.122(7) -0.020(6) 0.020(6) -0.013(7)
C29 0.084(5) 0.124(6) 0.077(4) -0.008(5) 0.002(4) 0.013(4)
C1 0.089(6) 0.111(7) 0.147(8) 0.016(6) 0.014(5) -0.020(5)
C2 0.162(11) 0.143(9) 0.126(7) -0.002(7) -0.001(8) -0.003(8)
C37 0.124(7) 0.193(10) 0.092(6) 0.022(6) -0.003(6) -0.060(7)
C19 0.121(7) 0.131(8) 0.094(5) -0.013(6) -0.001(5) 0.009(6)
C13 0.154(10) 0.123(8) 0.111(7) -0.024(6) 0.015(6) 0.005(8)
C11 0.100(6) 0.112(7) 0.097(5) -0.018(5) 0.000(5) 0.004(5)
C38 0.195(11) 0.167(9) 0.081(5) 0.021(5) -0.008(7) -0.069(8)
C3 0.106(6) 0.152(9) 0.111(6) 0.002(6) 0.006(5) -0.015(7)
C45 0.117(7) 0.138(7) 0.070(4) 0.014(4) 0.009(5) 0.007(5)
C53 0.156(6) 0.207(8) 0.106(5) 0.057(5) -0.031(5) -0.076(6)
C26 0.088(5) 0.135(7) 0.102(5) 0.023(6) -0.010(4) 0.008(5)
C23 0.097(6) 0.115(5) 0.109(5) -0.005(5) -0.005(5) 0.018(6)
C24 0.072(5) 0.122(7) 0.125(6) -0.010(6) -0.001(5) -0.004(5)
C27 0.114(7) 0.169(10) 0.154(9) -0.026(8) -0.022(7) 0.039(7)
C52 0.111(5) 0.169(7) 0.095(4) 0.035(5) -0.025(4) -0.033(5)
C14 0.146(9) 0.114(7) 0.130(7) -0.050(6) 0.010(7) 0.019(7)
C31 0.108(6) 0.135(8) 0.106(6) 0.008(6) -0.006(5) 0.020(6)
N5 0.100(5) 0.126(6) 0.078(3) -0.015(3) -0.003(3) -0.001(4)
C15 0.108(6) 0.108(6) 0.089(5) -0.004(4) 0.014(5) -0.001(5)
C20 0.166(10) 0.184(11) 0.092(6) 0.047(7) -0.044(6) -0.025(9)
C21 0.143(7) 0.121(6) 0.072(4) 0.025(4) -0.011(5) 0.033(6)
C16 0.125(7) 0.123(8) 0.106(7) -0.002(5) 0.027(5) 0.025(6)
C28 0.111(6) 0.106(6) 0.115(6) 0.005(5) -0.017(5) -0.013(6)
C17 0.242(16) 0.110(8) 0.176(11) -0.029(7) 0.076(10) 0.010(9)
N10 0.112(5) 0.110(5) 0.112(4) -0.001(4) -0.031(4) -0.006(4)
C35 0.195(11) 0.133(9) 0.176(10) -0.036(8) -0.096(9) 0.069(8)
C32 0.115(6) 0.125(7) 0.093(5) -0.009(5) -0.029(5) 0.022(5)
C34 0.129(8) 0.158(9) 0.165(8) -0.039(7) -0.057(7) 0.045(7)
C36 0.156(9) 0.117(7) 0.179(10) -0.036(8) -0.058(8) 0.034(6)
C18 0.154(10) 0.144(10) 0.212(13) -0.002(9) 0.082(10) -0.001(8)
C33 0.103(6) 0.097(6) 0.124(6) -0.003(5) -0.006(5) 0.006(4)
N9 0.115(5) 0.115(5) 0.098(4) 0.005(4) -0.023(5) -0.002(5)
N3 0.095(5) 0.147(7) 0.112(5) -0.025(5) 0.006(4) -0.019(5)
N8 0.128(5) 0.110(5) 0.097(4) -0.002(4) -0.031(4) 0.006(5)
N4 0.111(6) 0.164(8) 0.098(4) -0.015(5) -0.005(4) -0.007(5)
C64 0.095(6) 0.092(6) 0.181(11) 0.001(6) -0.029(6) 0.026(5)
C57 0.079(6) 0.115(8) 0.246(14) -0.020(9) 0.048(7) 0.000(6)
C56 0.100(7) 0.077(6) 0.266(15) -0.004(8) 0.034(9) 0.019(5)
C62 0.134(9) 0.105(8) 0.187(10) -0.037(7) 0.010(8) 0.004(6)
C63 0.092(6) 0.106(8) 0.221(13) -0.006(9) -0.009(8) 0.019(6)
C58 0.127(9) 0.148(11) 0.167(10) 0.028(9) -0.008(8) -0.011(8)
C59 0.102(8) 0.30(2) 0.175(12) 0.064(14) 0.007(8) -0.017(11)
C60 0.177(12) 0.134(10) 0.187(11) -0.045(10) 0.007(10) 0.016(9)
C61 0.125(9) 0.156(11) 0.222(14) 0.025(12) -0.067(9) -0.024(9)
C55 0.100(7) 0.073(6) 0.253(14) -0.011(7) 0.062(8) -0.009(5)
O1 0.096(4) 0.091(4) 0.214(7) -0.002(5) 0.020(5) 0.006(3)
C9 0.115(8) 0.140(9) 0.200(11) -0.004(9) -0.022(9) 0.003(7)
C8 0.124(9) 0.200(14) 0.184(11) -0.084(10) 0.031(8) 0.030(9)

loop_
_atom_type_symbol
_atom_type_description
_atom_type_scat_dispersion_real
_atom_type_scat_dispersion_imag
_atom_type_scat_source
C C 0.0181 0.0091 'International Tables Vol C Tables 4.2.6.8 and 6.1.1.4'
H H 0.0000 0.0000 'International Tables Vol C Tables 4.2.6.8 and 6.1.1.4'
B B 0.0090 0.0039 'International Tables Vol C Tables 4.2.6.8 and 6.1.1.4'
F F 0.0727 0.0534 'International Tables Vol C Tables 4.2.6.8 and 6.1.1.4'
Fe Fe -1.1336 3.1974 'International Tables Vol C Tables 4.2.6.8 and 6.1.1.4'
N N 0.0311 0.0180 'International Tables Vol C Tables 4.2.6.8 and 6.1.1.4'
O O 0.0492 0.0322 'International Tables Vol C Tables 4.2.6.8 and 6.1.1.4'
Pd Pd 0.1215 3.9337 'International Tables Vol C Tables 4.2.6.8 and 6.1.1.4'

loop_
_geom_angle_atom_site_label_1
_geom_angle_atom_site_label_2
_geom_angle_atom_site_label_3
_geom_angle
_geom_angle_site_symmetry_1
_geom_angle_site_symmetry_3
N15 Pd1 N15 177.4(4) . 7_646
N15 Pd1 N5 90.0(3) 7_646 6_756
N15 Pd1 N5 90.0(3) 7_646 4_665
N15 Pd1 N5 90.0(3) . 6_756
N15 Pd1 N5 90.0(3) . 4_665
N5 Pd1 N5 179.1(5) 6_756 4_665
C51 N15 Pd1 120.6(5) . .
C52 N15 Pd1 123.1(5) . .
C52 N15 C51 116.2(6) . .
N10 Pd2 N10 90.000(1) 4_665 3_755
N10 Pd2 N10 179.9(5) 3_755 .
N10 Pd2 N10 90.000(1) 2_645 .
N10 Pd2 N10 90.000(1) 2_645 3_755
N10 Pd2 N10 90.000(1) 4_665 .
N10 Pd2 N10 179.9(5) 4_665 2_645
N11 Fe1 N2 174.7(3) . .
N12 Fe1 N11 83.0(3) . .
N12 Fe1 N6 173.2(3) . .
N12 Fe1 N2 94.2(3) . .
N7 Fe1 N11 91.6(3) . .
N7 Fe1 N12 92.7(3) . .
N7 Fe1 N6 82.3(3) . .
N7 Fe1 N2 93.0(3) . .
N6 Fe1 N11 92.5(3) . .
N6 Fe1 N2 90.7(3) . .
N1 Fe1 N11 93.1(3) . .
N1 Fe1 N12 91.5(3) . .
N1 Fe1 N7 174.0(3) . .
N1 Fe1 N6 93.8(3) . .
N1 Fe1 N2 82.5(3) . .
C46 N11 Fe1 128.4(6) . .
C47 N11 Fe1 113.7(5) . .
C47 N11 C46 117.8(7) . .
C48 N12 Fe1 112.6(5) . .
C37 N12 Fe1 131.0(6) . .
C37 N12 C48 116.3(7) . .
C30 N7 Fe1 112.6(5) . .
C19 N7 Fe1 125.6(6) . .
C19 N7 C30 121.7(8) . .
C29 N6 Fe1 112.7(5) . .
C28 N6 Fe1 127.1(7) . .
C28 N6 C29 120.0(7) . .
C10 N1 Fe1 126.5(8) . .
C10 N1 C11 116.8(9) . .
C11 N1 Fe1 116.6(7) . .
C12 N2 Fe1 113.1(7) . .
C12 N2 C1 116.8(9) . .
C1 N2 Fe1 130.1(7) . .
N11 C46 H46 119.4 . .
N11 C46 C45 121.2(7) . .
C45 C46 H46 119.4 . .
C49 N14 C41 104.4(6) . .
N12 C48 C40 122.6(7) . .
N12 C48 C47 115.2(7) . .
C47 C48 C40 122.1(8) . .
C42 N13 H13 127.9 . .
C42 N13 C49 104.2(6) . .
C49 N13 H13 127.9 . .
N2 C12 C4 125.4(11) . .
N2 C12 C11 118.3(9) . .
C4 C12 C11 116.2(11) . .
N7 C30 C22 121.3(7) . .
N7 C30 C29 117.6(7) . .
C29 C30 C22 121.0(7) . .
N1 C10 H10 118.9 . .
N1 C10 C9 122.1(12) . .
C9 C10 H10 118.9 . .
N14 C41 C40 124.8(7) . .
N14 C41 C42 113.4(7) . .
C42 C41 C40 121.8(7) . .
C6 C5 C4 122.5(10) . .
C6 C5 N4 109.9(10) . .
N4 C5 C4 127.6(11) . .
C50 C54 H54 120.2 . .
C53 C54 H54 120.2 . .
C53 C54 C50 119.6(8) . .
C12 C4 C5 117.3(11) . .
C3 C4 C12 116.8(10) . .
C3 C4 C5 125.5(9) . .
C41 C40 C48 114.2(7) . .
C39 C40 C48 118.3(8) . .
C39 C40 C41 127.3(8) . .
N13 C42 C43 128.2(7) . .
C41 C42 N13 105.4(7) . .
C41 C42 C43 125.4(8) . .
C43 C44 H44 121.4 . .
C45 C44 H44 121.4 . .
C45 C44 C43 117.2(8) . .
N14 C49 N13 111.8(7) . .
N14 C49 C50 126.3(7) . .
N13 C49 C50 121.5(7) . .
C29 C25 C26 120.4(9) . .
C29 C25 C24 116.9(9) . .
C24 C25 C26 122.3(8) . .
C40 C39 H39 121.5 . .
C40 C39 C38 117.1(8) . .
C38 C39 H39 121.5 . .
C11 C7 C6 115.7(9) . .
C11 C7 C8 119.0(10) . .
C8 C7 C6 125.3(12) . .
C42 C43 C44 126.9(8) . .
C47 C43 C42 115.3(7) . .
C47 C43 C44 117.8(7) . .
N11 C47 C48 115.3(7) . .
N11 C47 C43 123.9(7) . .
C43 C47 C48 120.7(7) . .
N15 C51 H51 118.2 . .
C50 C51 N15 123.6(8) . .
C50 C51 H51 118.2 . .
C54 C50 C49 122.9(7) . .
C51 C50 C54 120.2(9) . .
C51 C50 C49 116.9(8) . .
C23 C22 C30 112.9(7) . .
C21 C22 C30 116.7(7) . .
C21 C22 C23 130.3(9) . .
C5 C6 C7 122.4(11) . .
C5 C6 N3 110.2(9) . .
N3 C6 C7 127.3(11) . .
N6 C29 C30 114.6(7) . .
C25 C29 N6 121.3(8) . .
C25 C29 C30 124.0(8) . .
N2 C1 H1 119.3 . .
N2 C1 C2 121.3(10) . .
C2 C1 H1 119.4 . .
C1 C2 H2 119.0 . .
C1 C2 C3 122.1(12) . .
C3 C2 H2 119.0 . .
N12 C37 H37 117.6 . .
N12 C37 C38 124.8(9) . .
C38 C37 H37 117.6 . .
N7 C19 H19 121.7 . .
N7 C19 C20 116.7(9) . .
C20 C19 H19 121.7 . .
N3 C13 C14 125.9(11) . .
N3 C13 N4 118.5(10) . .
N4 C13 C14 115.6(12) . .
N1 C11 C12 109.5(9) . .
C7 C11 N1 124.9(9) . .
C7 C11 C12 125.7(9) . .
C39 C38 H38 119.7 . .
C37 C38 C39 120.7(8) . .
C37 C38 H38 119.7 . .
C4 C3 H3 122.2 . .
C2 C3 C4 115.7(10) . .
C2 C3 H3 122.2 . .
C46 C45 C44 122.0(7) . .
C46 C45 H45 119.0 . .
C44 C45 H45 119.0 . .
C54 C53 H53 120.7 . .
C54 C53 C52 118.5(9) . .
C52 C53 H53 120.7 . .
C25 C26 H26 121.6 . .
C25 C26 C27 116.7(8) . .
C27 C26 H26 121.6 . .
C24 C23 C22 124.1(8) . .
N9 C23 C22 125.7(8) . .
N9 C23 C24 110.2(7) . .
C25 C24 C23 120.9(8) . .
N8 C24 C25 132.2(9) . .
N8 C24 C23 106.8(8) . .
C26 C27 H27 120.8 . .
C28 C27 C26 118.3(10) . .
C28 C27 H27 120.8 . .
N15 C52 C53 121.7(8) . .
N15 C52 H52 119.1 . .
C53 C52 H52 119.1 . .
C15 C14 C13 124.3(10) . .
C18 C14 C13 116.5(12) . .
C18 C14 C15 119.1(10) . .
N9 C31 C32 118.2(9) . .
N8 C31 C32 124.4(8) . .
N8 C31 N9 117.4(8) . .
C15 N5 Pd1 119.8(7) . 2_645
C15 N5 C16 118.1(8) . .
C16 N5 Pd1 122.0(6) . 2_645
C14 C15 H15 118.7 . .
N5 C15 C14 122.7(9) . .
N5 C15 H15 118.7 . .
C19 C20 H20 116.8 . .
C19 C20 C21 126.3(10) . .
C21 C20 H20 116.8 . .
C22 C21 C20 116.9(9) . .
C22 C21 H21 121.5 . .
C20 C21 H21 121.5 . .
N5 C16 H16 117.4 . .
C17 C16 N5 125.2(10) . .
C17 C16 H16 117.4 . .
N6 C28 C27 122.6(9) . .
N6 C28 H28 118.7 . .
C27 C28 H28 118.7 . .
C16 C17 H17 121.7 . .
C16 C17 C18 116.7(11) . .
C18 C17 H17 121.7 . .
C34 N10 Pd2 115.7(6) . .
C33 N10 Pd2 121.4(6) . .
C33 N10 C34 122.8(8) . .
C34 C35 H35 120.0 . .
C36 C35 H35 120.0 . .
C36 C35 C34 120.1(10) . .
C36 C32 C31 121.6(9) . .
C33 C32 C31 123.6(8) . .
C33 C32 C36 114.7(8) . .
N10 C34 C35 115.5(9) . .
N10 C34 H34 122.3 . .
C35 C34 H34 122.3 . .
C35 C36 C32 123.4(9) . .
C35 C36 H36 118.3 . .
C32 C36 H36 118.3 . .
C14 C18 C17 117.9(11) . .
C14 C18 H18 121.1 . .
C17 C18 H18 121.1 . .
N10 C33 C32 123.4(8) . .
N10 C33 H33 118.3 . .
C32 C33 H33 118.3 . .
C23 N9 H9 129.6 . .
C31 N9 C23 100.8(7) . .
C31 N9 H9 129.6 . .
C13 N3 C6 101.9(9) . .
C31 N8 C24 104.7(7) . .
C5 N4 H4 130.3 . .
C13 N4 C5 99.4(10) . .
C13 N4 H4 130.3 . .
C63 C64 C64 124.4(9) . 16_665
C55 C64 C64 117.4(10) . 16_665
C55 C64 C63 118.1(7) . .
C56 C57 H57 119.0 . .
C56 C57 C58 122.0(9) . .
C58 C57 H57 119.0 . .
C57 C56 H56 120.1 . .
C57 C56 C55 119.9(9) . .
C55 C56 H56 120.1 . .
C63 C62 H62 120.0 . .
C63 C62 C61 120.0 . .
C61 C62 H62 120.0 . .
C62 C63 C64 120.3(7) . .
C58 C63 C64 119.7(7) . .
C58 C63 C62 120.0 . .
C63 C58 C57 118.3(8) . .
C63 C58 C59 120.0 . .
C59 C58 C57 121.7(8) . .
C58 C59 H59 120.0 . .
C60 C59 C58 120.0 . .
C60 C59 H59 120.0 . .
C59 C60 H60 120.0 . .
C59 C60 C61 120.0 . .
C61 C60 H60 120.0 . .
C62 C61 H61 120.0 . .
C60 C61 C62 120.0 . .
C60 C61 H61 120.0 . .
C56 C55 C64 121.6(9) . .
O1 C55 C64 119.8(9) . .
O1 C55 C56 118.7(9) . .
C55 O1 H1A 109.5 . .
C10 C9 H9A 121.4 . .
C8 C9 C10 117.1(13) . .
C8 C9 H9A 121.4 . .
C7 C8 H8 120.2 . .
C9 C8 C7 119.6(11) . .
C9 C8 H8 120.2 . .
F5 B2 F7 120.0(15) . .
F5 B2 F8 107.3(14) . .
F5 B2 F6 111.5(15) . .
F7 B2 F8 107.3(14) . .
F7 B2 F6 105.8(14) . .
F8 B2 F6 103.5(14) . .
F4 B1 F1 103.2(12) . .
F3 B1 F4 116.2(13) . .
F3 B1 F2 118.1(14) . .
F3 B1 F1 93.7(12) . .
F2 B1 F4 117.9(12) . .
F2 B1 F1 101.2(12) . .

loop_
_geom_bond_atom_site_label_1
_geom_bond_atom_site_label_2
_geom_bond_distance
_geom_bond_site_symmetry_2
Pd1 N15 1.985(5) .
Pd1 N15 1.985(5) 7_646
Pd1 N5 2.030(7) 4_665
Pd1 N5 2.030(7) 6_756
N15 C51 1.409(10) .
N15 C52 1.322(10) .
Pd2 N10 2.040(8) 4_665
Pd2 N10 2.040(8) .
Pd2 N10 2.040(8) 2_645
Pd2 N10 2.040(8) 3_755
Fe1 N11 1.975(7) .
Fe1 N12 1.968(8) .
Fe1 N7 1.966(7) .
Fe1 N6 1.969(6) .
Fe1 N1 1.940(9) .
Fe1 N2 1.992(8) .
N11 C46 1.360(10) .
N11 C47 1.351(9) .
N12 C48 1.385(11) .
N12 C37 1.327(11) .
N7 C30 1.349(9) .
N7 C19 1.312(11) .
N6 C29 1.383(11) .
N6 C28 1.318(11) .
N1 C10 1.340(15) .
N1 C11 1.373(11) .
N2 C12 1.289(13) .
N2 C1 1.300(11) .
C46 H46 0.9500 .
C46 C45 1.376(12) .
N14 C41 1.342(10) .
N14 C49 1.329(10) .
C48 C40 1.448(12) .
C48 C47 1.442(11) .
N13 H13 0.8800 .
N13 C42 1.394(10) .
N13 C49 1.413(9) .
C12 C4 1.387(13) .
C12 C11 1.520(15) .
C30 C22 1.467(11) .
C30 C29 1.386(11) .
C10 H10 0.9500 .
C10 C9 1.425(16) .
C41 C40 1.423(12) .
C41 C42 1.362(10) .
C5 C4 1.486(14) .
C5 C6 1.306(14) .
C5 N4 1.386(12) .
C54 H54 0.9500 .
C54 C50 1.379(12) .
C54 C53 1.346(13) .
C4 C3 1.374(14) .
C40 C39 1.367(12) .
C42 C43 1.402(10) .
C44 H44 0.9500 .
C44 C43 1.416(10) .
C44 C45 1.388(12) .
C49 C50 1.461(12) .
C25 C29 1.381(11) .
C25 C26 1.429(13) .
C25 C24 1.384(12) .
C39 H39 0.9500 .
C39 C38 1.446(14) .
C7 C6 1.477(14) .
C7 C11 1.301(13) .
C7 C8 1.406(17) .
C43 C47 1.400(11) .
C51 H51 0.9500 .
C51 C50 1.314(10) .
C22 C23 1.415(10) .
C22 C21 1.313(11) .
C6 N3 1.380(12) .
C1 H1 0.9500 .
C1 C2 1.345(14) .
C2 H2 0.9500 .
C2 C3 1.353(14) .
C37 H37 0.9500 .
C37 C38 1.343(14) .
C19 H19 0.9500 .
C19 C20 1.323(14) .
C13 C14 1.550(16) .
C13 N3 1.265(12) .
C13 N4 1.357(13) .
C38 H38 0.9500 .
C3 H3 0.9500 .
C45 H45 0.9500 .
C53 H53 0.9500 .
C53 C52 1.448(11) .
C26 H26 0.9500 .
C26 C27 1.435(14) .
C23 C24 1.413(12) .
C23 N9 1.378(10) .
C24 N8 1.376(11) .
C27 H27 0.9500 .
C27 C28 1.429(14) .
C52 H52 0.9500 .
C14 C15 1.359(13) .
C14 C18 1.356(15) .
C31 C32 1.461(13) .
C31 N9 1.369(11) .
C31 N8 1.306(11) .
N5 Pd1 2.030(7) 2_645
N5 C15 1.326(10) .
N5 C16 1.357(12) .
C15 H15 0.9500 .
C20 H20 0.9500 .
C20 C21 1.426(13) .
C21 H21 0.9500 .
C16 H16 0.9500 .
C16 C17 1.278(15) .
C28 H28 0.9500 .
C17 H17 0.9500 .
C17 C18 1.489(17) .
N10 C34 1.379(11) .
N10 C33 1.326(10) .
C35 H35 0.9500 .
C35 C34 1.454(14) .
C35 C36 1.340(14) .
C32 C36 1.404(13) .
C32 C33 1.400(12) .
C34 H34 0.9500 .
C36 H36 0.9500 .
C18 H18 0.9500 .
C33 H33 0.9500 .
N9 H9 0.8800 .
N4 H4 0.8800 .
C64 C64 1.497(11) 16_665
C64 C63 1.456(10) .
C64 C55 1.397(12) .
C57 H57 0.9500 .
C57 C56 1.363(14) .
C57 C58 1.418(11) .
C56 H56 0.9500 .
C56 C55 1.372(13) .
C62 H62 0.9500 .
C62 C63 1.3900 .
C62 C61 1.3900 .
C63 C58 1.3900 .
C58 C59 1.3900 .
C59 H59 0.9500 .
C59 C60 1.3900 .
C60 H60 0.9500 .
C60 C61 1.3900 .
C61 H61 0.9500 .
C55 O1 1.347(12) .
O1 H1A 0.8400 .
C9 H9A 0.9500 .
C9 C8 1.374(17) .
C8 H8 0.9500 .
F5 B2 1.310(18) .
F7 B2 1.390(19) .
F8 B2 1.429(19) .
F6 B2 1.450(19) .
F4 B1 1.305(13) .
B1 F3 1.213(14) .
B1 F2 1.287(13) .
B1 F1 1.319(14) .

loop_
_geom_torsion_atom_site_label_1
_geom_torsion_atom_site_label_2
_geom_torsion_atom_site_label_3
_geom_torsion_atom_site_label_4
_geom_torsion
_geom_torsion_site_symmetry_1
Pd1 N15 C51 C50 -180.0(8) .
Pd1 N15 C52 C53 -176.7(9) .
Pd1 N5 C15 C14 -176.2(7) 2_645
Pd1 N5 C16 C17 173.7(10) 2_645
N15 C51 C50 C54 -3.2(16) .
N15 C51 C50 C49 177.8(9) .
Pd2 N10 C34 C35 -178.1(9) .
Pd2 N10 C33 C32 176.8(7) .
Fe1 N11 C46 C45 -179.0(6) .
Fe1 N11 C47 C48 -4.4(9) .
Fe1 N11 C47 C43 178.8(6) .
Fe1 N12 C48 C40 -177.6(7) .
Fe1 N12 C48 C47 0.0(10) .
Fe1 N12 C37 C38 174.6(10) .
Fe1 N7 C30 C22 -178.8(6) .
Fe1 N7 C30 C29 -2.2(9) .
Fe1 N7 C19 C20 178.2(7) .
Fe1 N6 C29 C30 -4.4(8) .
Fe1 N6 C29 C25 178.9(7) .
Fe1 N6 C28 C27 179.8(7) .
Fe1 N1 C10 C9 -179.4(8) .
Fe1 N1 C11 C12 -3.2(9) .
Fe1 N1 C11 C7 176.7(8) .
Fe1 N2 C12 C4 -175.4(8) .
Fe1 N2 C12 C11 -0.4(11) .
Fe1 N2 C1 C2 -172.9(7) .
N11 C46 C45 C44 1.3(14) .
N12 C48 C40 C41 176.7(9) .
N12 C48 C40 C39 0.9(14) .
N12 C48 C47 N11 2.9(11) .
N12 C48 C47 C43 179.9(8) .
N12 C37 C38 C39 5(2) .
N7 C30 C22 C23 178.2(7) .
N7 C30 C22 C21 -3.4(11) .
N7 C30 C29 N6 4.4(11) .
N7 C30 C29 C25 -178.9(8) .
N7 C19 C20 C21 6.8(17) .
N1 C10 C9 C8 8.1(18) .
N2 C12 C4 C5 -179.8(9) .
N2 C12 C4 C3 -6.8(15) .
N2 C12 C11 N1 2.4(12) .
N2 C12 C11 C7 -177.6(10) .
N2 C1 C2 C3 -17.5(16) .
C46 N11 C47 C48 179.2(7) .
C46 N11 C47 C43 2.4(12) .
N14 C41 C40 C48 178.9(9) .
N14 C41 C40 C39 -5.8(16) .
N14 C41 C42 N13 -4.4(10) .
N14 C41 C42 C43 -173.9(9) .
N14 C49 C50 C54 -176.0(10) .
N14 C49 C50 C51 3.0(16) .
C48 N12 C37 C38 -6.2(17) .
C48 C40 C39 C38 -2.0(15) .
N13 C42 C43 C44 7.6(15) .
N13 C42 C43 C47 -175.7(8) .
N13 C49 C50 C54 -3.8(15) .
N13 C49 C50 C51 175.2(9) .
C12 N2 C1 C2 8.6(14) .
C12 C4 C3 C2 -1.6(14) .
C30 N7 C19 C20 -7.6(13) .
C30 C22 C23 C24 0.9(11) .
C30 C22 C23 N9 179.9(8) .
C30 C22 C21 C20 2.2(12) .
C10 N1 C11 C12 -179.0(9) .
C10 N1 C11 C7 1.0(14) .
C10 C9 C8 C7 -8.7(18) .
C41 N14 C49 N13 6.2(10) .
C41 N14 C49 C50 179.0(10) .
C41 C40 C39 C38 -177.2(10) .
C41 C42 C43 C44 174.7(9) .
C41 C42 C43 C47 -8.7(13) .
C5 C4 C3 C2 170.8(10) .
C5 C6 N3 C13 -2.1(12) .
C54 C53 C52 N15 -3.1(18) .
C4 C12 C11 N1 177.8(8) .
C4 C12 C11 C7 -2.1(14) .
C4 C5 C6 C7 -1.8(17) .
C4 C5 C6 N3 -177.4(9) .
C4 C5 N4 C13 178.5(10) .
C40 C48 C47 N11 -179.4(8) .
C40 C48 C47 C43 -2.5(13) .
C40 C41 C42 N13 175.2(8) .
C40 C41 C42 C43 5.8(14) .
C40 C39 C38 C37 -0.8(18) .
C42 N13 C49 N14 -8.8(10) .
C42 N13 C49 C50 178.0(9) .
C42 C41 C40 C48 -0.7(13) .
C42 C41 C40 C39 174.6(10) .
C42 C43 C47 N11 -176.6(8) .
C42 C43 C47 C48 6.7(12) .
C44 C43 C47 N11 0.4(12) .
C44 C43 C47 C48 -176.3(7) .
C49 N14 C41 C40 179.3(9) .
C49 N14 C41 C42 -1.0(11) .
C49 N13 C42 C41 7.6(9) .
C49 N13 C42 C43 176.6(9) .
C25 C26 C27 C28 6.1(14) .
C25 C24 N8 C31 -177.0(10) .
C7 C6 N3 C13 -177.4(10) .
C43 C44 C45 C46 1.5(13) .
C47 N11 C46 C45 -3.2(12) .
C47 C48 C40 C41 -0.8(13) .
C47 C48 C40 C39 -176.6(9) .
C51 N15 C52 C53 -0.2(14) .
C50 C54 C53 C52 3.5(19) .
C22 C30 C29 N6 -179.0(7) .
C22 C30 C29 C25 -2.3(13) .
C22 C23 C24 C25 -3.0(13) .
C22 C23 C24 N8 -179.3(8) .
C22 C23 N9 C31 179.8(9) .
C6 C5 C4 C12 -3.4(15) .
C6 C5 C4 C3 -175.7(11) .
C6 C5 N4 C13 -0.5(11) .
C6 C7 C11 N1 177.3(8) .
C6 C7 C11 C12 -2.8(14) .
C6 C7 C8 C9 -173.1(11) .
C29 N6 C28 C27 -6.4(13) .
C29 C30 C22 C23 1.7(10) .
C29 C30 C22 C21 -179.9(8) .
C29 C25 C26 C27 -8.2(13) .
C29 C25 C24 C23 2.4(13) .
C29 C25 C24 N8 177.7(9) .
C1 N2 C12 C4 3.4(14) .
C1 N2 C12 C11 178.4(8) .
C1 C2 C3 C4 13.1(15) .
C37 N12 C48 C40 3.1(14) .
C37 N12 C48 C47 -179.3(9) .
C19 N7 C30 C22 6.3(12) .
C19 N7 C30 C29 -177.1(8) .
C19 C20 C21 C22 -4.2(16) .
C13 C14 C15 N5 -178.2(8) .
C13 C14 C18 C17 175.6(11) .
C11 N1 C10 C9 -4.2(15) .
C11 C12 C4 C5 5.1(12) .
C11 C12 C4 C3 178.1(8) .
C11 C7 C6 C5 4.8(15) .
C11 C7 C6 N3 179.6(9) .
C11 C7 C8 C9 5.9(18) .
C45 C44 C43 C42 174.3(9) .
C45 C44 C43 C47 -2.3(12) .
C53 C54 C50 C49 178.5(11) .
C53 C54 C50 C51 -0.5(18) .
C26 C25 C29 N6 3.2(13) .
C26 C25 C29 C30 -173.3(8) .
C26 C25 C24 C23 175.7(8) .
C26 C25 C24 N8 -9.1(16) .
C26 C27 C28 N6 1.1(15) .
C23 C22 C21 C20 -179.7(9) .
C23 C24 N8 C31 -1.2(9) .
C24 C25 C29 N6 176.7(8) .
C24 C25 C29 C30 0.2(13) .
C24 C25 C26 C27 178.8(9) .
C24 C23 N9 C31 -1.1(10) .
C52 N15 C51 C50 3.5(14) .
C14 C13 N3 C6 -177.3(10) .
C14 C13 N4 C5 178.3(9) .
C31 C32 C36 C35 180.0(12) .
C31 C32 C33 N10 178.1(9) .
N5 C16 C17 C18 -0.1(19) .
C15 C14 C18 C17 -7.3(19) .
C15 N5 C16 C17 -2.5(15) .
C21 C22 C23 C24 -177.3(9) .
C21 C22 C23 N9 1.7(15) .
C16 N5 C15 C14 0.1(12) .
C16 C17 C18 C14 5(2) .
C28 N6 C29 C30 -178.9(8) .
C28 N6 C29 C25 4.3(12) .
C32 C31 N9 C23 179.6(9) .
C32 C31 N8 C24 -178.6(9) .
C34 N10 C33 C32 1.1(14) .
C34 C35 C36 C32 3(2) .
C36 C35 C34 N10 0(2) .
C36 C32 C33 N10 1.7(14) .
C18 C14 C15 N5 4.9(16) .
C33 N10 C34 C35 -2.1(16) .
C33 C32 C36 C35 -3.6(18) .
N9 C23 C24 C25 177.8(8) .
N9 C23 C24 N8 1.5(10) .
N9 C31 C32 C36 -174.8(10) .
N9 C31 C32 C33 9.0(14) .
N9 C31 N8 C24 0.6(11) .
N3 C13 C14 C15 175.5(10) .
N3 C13 C14 C18 -7.5(17) .
N3 C13 N4 C5 -1.0(12) .
N8 C31 C32 C36 4.4(16) .
N8 C31 C32 C33 -171.8(9) .
N8 C31 N9 C23 0.4(11) .
N4 C5 C4 C12 177.8(9) .
N4 C5 C4 C3 5.5(17) .
N4 C5 C6 C7 177.2(9) .
N4 C5 C6 N3 1.7(13) .
N4 C13 C14 C15 -3.8(15) .
N4 C13 C14 C18 173.2(11) .
N4 C13 N3 C6 2.0(12) .
C64 C64 C63 C62 1.0(10) 16_665
C64 C64 C63 C58 -179.0(6) 16_665
C64 C64 C55 C56 178.1(9) 16_665
C64 C64 C55 O1 -1.5(14) 16_665
C64 C63 C58 C57 -2.0(9) .
C64 C63 C58 C59 -180.0(7) .
C57 C56 C55 C64 4.3(17) .
C57 C56 C55 O1 -176.0(10) .
C57 C58 C59 C60 -177.9(9) .
C56 C57 C58 C63 6.4(14) .
C56 C57 C58 C59 -175.6(8) .
C62 C63 C58 C57 178.0(8) .
C62 C63 C58 C59 0.0 .
C63 C64 C55 C56 0.0(15) .
C63 C64 C55 O1 -179.7(9) .
C63 C62 C61 C60 0.0 .
C63 C58 C59 C60 0.0 .
C58 C57 C56 C55 -7.6(17) .
C58 C59 C60 C61 0.0 .
C59 C60 C61 C62 0.0 .
C61 C62 C63 C64 180.0(7) .
C61 C62 C63 C58 0.0 .
C55 C64 C63 C62 179.0(7) .
C55 C64 C63 C58 -1.1(11) .
C8 C7 C6 C5 -176.2(12) .
C8 C7 C6 N3 -1.4(18) .
C8 C7 C11 N1 -1.8(16) .
C8 C7 C11 C12 178.1(10) .

loop_
_smtbx_masks_void_nr
_smtbx_masks_void_average_x
_smtbx_masks_void_average_y
_smtbx_masks_void_average_z
_smtbx_masks_void_volume
_smtbx_masks_void_count_electrons
1 -0.519 -0.270 -0.431 21761.1 175.4

loop_
_twin_individual_id
_twin_individual_mass_fraction_refined
1 0.925(10)
2 0.075(10)
